data_7712686
loop_
_publ_author_name
'Cao, Qing-Wei'
'Yue, Tian-Cai'
'Dong, Qing-Wei'
'Ma, Qi-Chao'
'Xie, Ze-Bei'
'Wang, Duo-Zhi'
'Wang, Lu-Lu'

_publ_section_title
;
 Effective detection of Ag+, Hg2+ and dye adsorption properties studies of
 Ln-MOFs based on benzimidazole carboxylic acid ligand
;
_journal_name_full 'Dalton Transactions'
_journal_paper_doi 10.1039/D3DT00579H
_journal_year 2023
_chemical_formula_sum 'C30 H18 Cl Eu N4 O9'
_chemical_formula_weight 765.89
_space_group_crystal_system monoclinic
_space_group_IT_number 15
_space_group_name_Hall '-C 2yc'
_space_group_name_H-M_alt 'C 1 2/c 1'
_atom_sites_solution_hydrogens geom
_audit_creation_method SHELXL-2014/7
_audit_update_record
;
2023-01-27 deposited with the CCDC.	2023-03-27 downloaded from the CCDC.
;
_cell_angle_alpha 90
_cell_angle_beta 91.315(3)
_cell_angle_gamma 90
_cell_formula_units_Z 4
_cell_length_a 33.009(4)
_cell_length_b 5.1593(7)
_cell_length_c 15.9530(19)
_cell_measurement_reflns_used 4398
_cell_measurement_temperature 296(2)
_cell_measurement_theta_max 24.39
_cell_measurement_theta_min 2.47
_cell_volume 2716.1(6)
_computing_structure_refinement 'SHELXL-2014/7 (Sheldrick, 2014)'
_diffrn_ambient_temperature 296(2)
_diffrn_measured_fraction_theta_full 0.997
_diffrn_measured_fraction_theta_max 0.997
_diffrn_measurement_device_type ccd
_diffrn_radiation_type MoK\a
_diffrn_radiation_wavelength 0.71073
_diffrn_reflns_av_R_equivalents 0.0938
_diffrn_reflns_av_unetI/netI 0.0674
_diffrn_reflns_Laue_measured_fraction_full 0.997
_diffrn_reflns_Laue_measured_fraction_max 0.997
_diffrn_reflns_limit_h_max 37
_diffrn_reflns_limit_h_min -38
_diffrn_reflns_limit_k_max 6
_diffrn_reflns_limit_k_min -5
_diffrn_reflns_limit_l_max 18
_diffrn_reflns_limit_l_min -18
_diffrn_reflns_number 18236
_diffrn_reflns_point_group_measured_fraction_full 0.997
_diffrn_reflns_point_group_measured_fraction_max 0.997
_diffrn_reflns_theta_full 25.025
_diffrn_reflns_theta_max 25.025
_diffrn_reflns_theta_min 2.469
_exptl_absorpt_coefficient_mu 2.475
_exptl_absorpt_correction_type multi-scan
_exptl_absorpt_process_details sadabs
_exptl_crystal_colour colorless
_exptl_crystal_density_diffrn 1.873
_exptl_crystal_description block
_exptl_crystal_F_000 1512
_exptl_crystal_size_max 0.200
_exptl_crystal_size_mid 0.200
_exptl_crystal_size_min 0.200
_exptl_transmission_factor_max 0.864
_exptl_transmission_factor_min 0.864
_refine_diff_density_max 1.819
_refine_diff_density_min -2.680
_refine_diff_density_rms 0.230
_refine_ls_extinction_method none
_refine_ls_goodness_of_fit_ref 1.159
_refine_ls_hydrogen_treatment constr
_refine_ls_matrix_type full
_refine_ls_number_parameters 209
_refine_ls_number_reflns 2386
_refine_ls_number_restraints 7
_refine_ls_restrained_S_all 1.164
_refine_ls_R_factor_all 0.0826
_refine_ls_R_factor_gt 0.0632
_refine_ls_shift/su_max 0.000
_refine_ls_shift/su_mean 0.000
_refine_ls_structure_factor_coef Fsqd
_refine_ls_weighting_details 'w=1/[\s^2^(Fo^2^)+(0.0731P)^2^+77.6986P] where P=(Fo^2^+2Fc^2^)/3'
_refine_ls_weighting_scheme calc
_refine_ls_wR_factor_gt 0.1608
_refine_ls_wR_factor_ref 0.1743
_reflns_Friedel_coverage 0.000
_reflns_number_gt 1963
_reflns_number_total 2386
_reflns_threshold_expression 'I > 2\s(I)'
_cod_data_source_file d3dt00579h2.cif
_cod_data_source_block 1_a_CCDC2
_cod_original_sg_symbol_H-M 'C 2/c'
_cod_database_code 7712686
_shelx_shelxl_version_number 2014/7
_shelx_space_group_comment
;
The symmetry employed for this shelxl refinement is uniquely defined
by the following loop, which should always be used as a source of
symmetry information in preference to the above space-group names.
They are only intended as comments.
;
_shelx_estimated_absorpt_t_min 0.637
_shelx_estimated_absorpt_t_max 0.637

loop_
_space_group_symop_operation_xyz
'x, y, z'
'-x, y, -z+1/2'
'x+1/2, y+1/2, z'
'-x+1/2, y+1/2, -z+1/2'
'-x, -y, -z'
'x, -y, z-1/2'
'-x+1/2, -y+1/2, -z'
'x+1/2, -y+1/2, z-1/2'

loop_
_atom_site_label
_atom_site_type_symbol
_atom_site_fract_x
_atom_site_fract_y
_atom_site_fract_z
_atom_site_U_iso_or_equiv
_atom_site_adp_type
_atom_site_occupancy
_atom_site_site_symmetry_order
_atom_site_calc_flag
_atom_site_refinement_flags_posn
_atom_site_refinement_flags_adp
_atom_site_refinement_flags_occupancy
_atom_site_disorder_assembly
_atom_site_disorder_group
O5 O 0.5000 0.3161(19) 0.2500 0.0242(12) Uani 1 2 d S TU P A 1
C1 C 0.4684(3) 0.195(2) 0.3709(6) 0.020(2) Uani 1 1 d . . . . .
C2 C 0.4339(3) 0.2933(19) 0.4251(6) 0.017(2) Uani 1 1 d . . . . .
C3 C 0.3962(3) 0.178(2) 0.4173(6) 0.021(2) Uani 1 1 d . . . . .
H3 H 0.3930 0.0367 0.3815 0.026 Uiso 1 1 calc R U . . .
C4 C 0.3629(3) 0.267(2) 0.4613(6) 0.025(2) Uani 1 1 d . . . . .
H4 H 0.3375 0.1902 0.4560 0.030 Uiso 1 1 calc R U . . .
C5 C 0.3704(3) 0.4804(18) 0.5141(6) 0.017(2) Uani 1 1 d . . . . .
C6 C 0.4092(3) 0.5849(19) 0.5243(6) 0.018(2) Uani 1 1 d . . . . .
C7 C 0.4411(3) 0.5020(19) 0.4781(5) 0.016(2) Uani 1 1 d . . . . .
H7 H 0.4664 0.5816 0.4820 0.019 Uiso 1 1 calc R U . . .
C8 C 0.3671(3) 0.7895(19) 0.6100(6) 0.018(2) Uani 1 1 d . . . . .
C9 C 0.3516(3) 0.963(2) 0.6750(6) 0.023(2) Uani 1 1 d . . . . .
C10 C 0.3113(3) 0.909(3) 0.6979(7) 0.038(3) Uani 1 1 d . . . . .
H10 H 0.2973 0.7786 0.6692 0.045 Uiso 1 1 calc R U . . .
C11 C 0.2919(3) 1.039(3) 0.7602(7) 0.039(3) Uani 1 1 d . . . . .
H11 H 0.2660 0.9912 0.7760 0.046 Uiso 1 1 calc R U . . .
C12 C 0.3118(3) 1.244(2) 0.7989(8) 0.037(3) Uani 1 1 d . . . . .
H12 H 0.2990 1.3414 0.8396 0.045 Uiso 1 1 calc R U . . .
C13 C 0.3513(3) 1.303(2) 0.7762(6) 0.028(2) Uani 1 1 d . . . . .
H13 H 0.3645 1.4400 0.8032 0.033 Uiso 1 1 calc R U . . .
C14 C 0.3719(3) 1.169(2) 0.7161(6) 0.020(2) Uani 1 1 d . . . . .
C15 C 0.4155(3) 1.255(2) 0.7079(6) 0.024(2) Uani 1 1 d . . . . .
Eu1 Eu 0.5000 0.68191(15) 0.2500 0.0218(3) Uani 1 2 d S TU P . .
N1 N 0.4057(2) 0.7763(16) 0.5839(5) 0.0212(19) Uani 1 1 d . . . . .
H1 H 0.4253 0.8732 0.6020 0.025 Uiso 1 1 calc R U . . .
N2 N 0.3457(2) 0.6085(17) 0.5682(5) 0.0211(19) Uani 1 1 d . . . . .
H2 H 0.3204 0.5773 0.5744 0.025 Uiso 1 1 calc R U . . .
O1 O 0.4666(2) -0.0290(13) 0.3461(4) 0.0258(17) Uani 1 1 d . . . . .
O2 O 0.4962(2) 0.3551(13) 0.3551(4) 0.0200(15) Uani 1 1 d . . . . .
O3 O 0.4414(2) 1.1245(15) 0.6666(4) 0.0279(18) Uani 1 1 d . . . . .
O4 O 0.4263(2) 1.4606(14) 0.7446(4) 0.0248(16) Uani 1 1 d . . . . .
Cl1 Cl 0.25770(17) 0.4888(13) 0.5441(4) 0.0451(16) Uani 0.5 1 d . . P . .

loop_
_atom_site_aniso_label
_atom_site_aniso_U_11
_atom_site_aniso_U_22
_atom_site_aniso_U_33
_atom_site_aniso_U_23
_atom_site_aniso_U_13
_atom_site_aniso_U_12
O5 0.0247(16) 0.0214(10) 0.0264(16) 0.000 0.0004(10) 0.000
C1 0.025(6) 0.023(6) 0.013(5) 0.007(4) 0.002(4) 0.008(5)
C2 0.021(5) 0.014(5) 0.017(5) 0.002(4) 0.005(4) 0.003(5)
C3 0.027(6) 0.017(5) 0.021(5) 0.001(4) 0.008(4) -0.004(5)
C4 0.023(6) 0.027(6) 0.026(5) 0.000(5) -0.001(4) -0.006(5)
C5 0.016(5) 0.016(5) 0.019(5) -0.003(4) 0.003(4) -0.002(4)
C6 0.023(5) 0.015(5) 0.015(5) -0.002(4) 0.000(4) 0.005(4)
C7 0.013(5) 0.016(5) 0.020(5) 0.001(4) 0.004(4) 0.000(4)
C8 0.016(5) 0.015(5) 0.022(5) 0.001(4) 0.003(4) 0.001(4)
C9 0.021(5) 0.029(6) 0.020(5) -0.006(5) 0.007(4) 0.006(5)
C10 0.023(6) 0.048(8) 0.043(7) -0.023(6) 0.009(5) -0.002(6)
C11 0.013(5) 0.055(8) 0.047(7) -0.010(7) 0.013(5) 0.002(6)
C12 0.029(6) 0.043(8) 0.042(7) -0.016(6) 0.010(5) 0.009(6)
C13 0.021(5) 0.033(6) 0.030(6) -0.005(5) 0.004(4) 0.004(5)
C14 0.015(5) 0.025(6) 0.020(5) -0.005(5) 0.003(4) 0.004(5)
C15 0.027(6) 0.030(6) 0.016(5) 0.005(4) -0.007(4) -0.002(5)
Eu1 0.0226(5) 0.0176(4) 0.0253(4) 0.000 0.0057(3) 0.000
N1 0.019(4) 0.023(5) 0.022(4) -0.006(4) 0.002(3) 0.000(4)
N2 0.010(4) 0.029(5) 0.024(4) -0.003(4) 0.004(3) -0.001(4)
O1 0.026(4) 0.016(4) 0.036(4) -0.014(3) 0.013(3) 0.000(3)
O2 0.020(4) 0.023(4) 0.017(3) 0.005(3) 0.007(3) 0.002(3)
O3 0.013(3) 0.040(5) 0.031(4) -0.017(3) 0.006(3) -0.002(3)
O4 0.018(4) 0.023(4) 0.034(4) -0.010(3) 0.005(3) -0.002(3)
Cl1 0.017(3) 0.050(4) 0.070(4) -0.012(3) 0.017(3) -0.002(3)

loop_
_atom_type_symbol
_atom_type_description
_atom_type_scat_dispersion_real
_atom_type_scat_dispersion_imag
_atom_type_scat_source
C C 0.0033 0.0016 'International Tables Vol C Tables 4.2.6.8 and 6.1.1.4'
H H 0.0000 0.0000 'International Tables Vol C Tables 4.2.6.8 and 6.1.1.4'
N N 0.0061 0.0033 'International Tables Vol C Tables 4.2.6.8 and 6.1.1.4'
O O 0.0106 0.0060 'International Tables Vol C Tables 4.2.6.8 and 6.1.1.4'
Eu Eu -0.1578 3.6682 'International Tables Vol C Tables 4.2.6.8 and 6.1.1.4'
Cl Cl 0.1484 0.1585 'International Tables Vol C Tables 4.2.6.8 and 6.1.1.4'

loop_
_geom_angle_atom_site_label_1
_geom_angle_atom_site_label_2
_geom_angle_atom_site_label_3
_geom_angle
_geom_angle_site_symmetry_1
_geom_angle_site_symmetry_3
_geom_angle_publ_flag
O2 O5 Eu1 83.2(4) 2_655 . ?
O1 C1 O2 125.5(9) . . ?
O1 C1 C2 117.7(9) . . ?
O2 C1 C2 116.8(9) . . ?
C3 C2 C7 122.1(9) . . ?
C3 C2 C1 119.1(9) . . ?
C7 C2 C1 118.7(9) . . ?
C2 C3 C4 122.1(9) . . ?
C2 C3 H3 119.0 . . ?
C4 C3 H3 119.0 . . ?
C3 C4 C5 115.4(9) . . ?
C3 C4 H4 122.3 . . ?
C5 C4 H4 122.3 . . ?
N2 C5 C6 107.3(8) . . ?
N2 C5 C4 131.1(9) . . ?
C6 C5 C4 121.4(9) . . ?
C7 C6 N1 132.3(9) . . ?
C7 C6 C5 122.2(9) . . ?
N1 C6 C5 105.5(8) . . ?
C6 C7 C2 116.5(9) . . ?
C6 C7 H7 121.7 . . ?
C2 C7 H7 121.7 . . ?
N2 C8 N1 107.5(8) . . ?
N2 C8 C9 126.0(9) . . ?
N1 C8 C9 126.4(9) . . ?
C14 C9 C10 117.8(9) . . ?
C14 C9 C8 128.1(9) . . ?
C10 C9 C8 114.0(9) . . ?
C11 C10 C9 123.3(11) . . ?
C11 C10 H10 118.3 . . ?
C9 C10 H10 118.3 . . ?
C10 C11 C12 118.2(10) . . ?
C10 C11 H11 120.9 . . ?
C12 C11 H11 120.9 . . ?
C11 C12 C13 119.2(10) . . ?
C11 C12 H12 120.4 . . ?
C13 C12 H12 120.4 . . ?
C14 C13 C12 123.4(11) . . ?
C14 C13 H13 118.3 . . ?
C12 C13 H13 118.3 . . ?
C13 C14 C9 117.9(9) . . ?
C13 C14 C15 113.6(9) . . ?
C9 C14 C15 128.4(9) . . ?
O4 C15 O3 119.6(9) . . ?
O4 C15 C14 117.8(9) . . ?
O3 C15 C14 122.6(9) . . ?
O4 C15 Eu1 62.1(5) . 5_676 ?
O3 C15 Eu1 61.6(5) . 5_676 ?
C14 C15 Eu1 158.9(7) . 5_676 ?
O5 Eu1 O2 44.95(16) . . ?
O5 Eu1 O2 44.95(16) . 2_655 ?
O2 Eu1 O2 89.9(3) . 2_655 ?
O5 Eu1 O1 128.02(17) . 1_565 ?
O2 Eu1 O1 87.6(2) . 1_565 ?
O2 Eu1 O1 155.9(2) 2_655 1_565 ?
O5 Eu1 O1 128.02(17) . 2_665 ?
O2 Eu1 O1 155.9(2) . 2_665 ?
O2 Eu1 O1 87.6(2) 2_655 2_665 ?
O1 Eu1 O1 104.0(3) 1_565 2_665 ?
O5 Eu1 O3 113.26(18) . 5_676 ?
O2 Eu1 O3 87.8(2) . 5_676 ?
O2 Eu1 O3 126.7(2) 2_655 5_676 ?
O1 Eu1 O3 77.1(2) 1_565 5_676 ?
O1 Eu1 O3 74.7(2) 2_665 5_676 ?
O5 Eu1 O3 113.26(18) . 6_575 ?
O2 Eu1 O3 126.7(2) . 6_575 ?
O2 Eu1 O3 87.8(2) 2_655 6_575 ?
O1 Eu1 O3 74.7(2) 1_565 6_575 ?
O1 Eu1 O3 77.1(2) 2_665 6_575 ?
O3 Eu1 O3 133.5(4) 5_676 6_575 ?
O5 Eu1 O4 73.17(16) . 6_575 ?
O2 Eu1 O4 75.7(2) . 6_575 ?
O2 Eu1 O4 80.6(2) 2_655 6_575 ?
O1 Eu1 O4 75.6(2) 1_565 6_575 ?
O1 Eu1 O4 127.3(2) 2_665 6_575 ?
O3 Eu1 O4 148.5(2) 5_676 6_575 ?
O3 Eu1 O4 51.4(2) 6_575 6_575 ?
O5 Eu1 O4 73.17(16) . 5_676 ?
O2 Eu1 O4 80.6(2) . 5_676 ?
O2 Eu1 O4 75.7(2) 2_655 5_676 ?
O1 Eu1 O4 127.3(2) 1_565 5_676 ?
O1 Eu1 O4 75.6(2) 2_665 5_676 ?
O3 Eu1 O4 51.4(2) 5_676 5_676 ?
O3 Eu1 O4 148.5(2) 6_575 5_676 ?
O4 Eu1 O4 146.3(3) 6_575 5_676 ?
O5 Eu1 C15 96.5(2) . 5_676 ?
O2 Eu1 C15 89.0(3) . 5_676 ?
O2 Eu1 C15 100.3(3) 2_655 5_676 ?
O1 Eu1 C15 103.6(3) 1_565 5_676 ?
O1 Eu1 C15 67.9(3) 2_665 5_676 ?
O3 Eu1 C15 26.5(3) 5_676 5_676 ?
O3 Eu1 C15 143.6(3) 6_575 5_676 ?
O4 Eu1 C15 164.7(2) 6_575 5_676 ?
O4 Eu1 C15 26.0(3) 5_676 5_676 ?
O5 Eu1 C15 96.5(2) . 6_575 ?
O2 Eu1 C15 100.3(3) . 6_575 ?
O2 Eu1 C15 89.0(3) 2_655 6_575 ?
O1 Eu1 C15 67.9(3) 1_565 6_575 ?
O1 Eu1 C15 103.6(3) 2_665 6_575 ?
O3 Eu1 C15 143.6(3) 5_676 6_575 ?
O3 Eu1 C15 26.5(3) 6_575 6_575 ?
O4 Eu1 C15 26.0(3) 6_575 6_575 ?
O4 Eu1 C15 164.7(2) 5_676 6_575 ?
C15 Eu1 C15 166.9(4) 5_676 6_575 ?
C8 N1 C6 110.0(8) . . ?
C8 N1 H1 125.0 . . ?
C6 N1 H1 125.0 . . ?
C8 N2 C5 109.7(8) . . ?
C8 N2 H2 125.1 . . ?
C5 N2 H2 125.1 . . ?
C1 O1 Eu1 140.2(7) . 1_545 ?
C1 O2 Eu1 130.7(6) . . ?
C15 O3 Eu1 91.9(6) . 5_676 ?
C15 O4 Eu1 91.9(6) . 5_676 ?

loop_
_geom_bond_atom_site_label_1
_geom_bond_atom_site_label_2
_geom_bond_distance
_geom_bond_site_symmetry_2
_geom_bond_publ_flag
O5 O2 1.696(6) 2_655 ?
O5 Eu1 1.887(10) . ?
C1 O1 1.225(12) . ?
C1 O2 1.263(12) . ?
C1 C2 1.531(13) . ?
C2 C3 1.381(14) . ?
C2 C7 1.386(13) . ?
C3 C4 1.397(14) . ?
C3 H3 0.9300 . ?
C4 C5 1.405(14) . ?
C4 H4 0.9300 . ?
C5 N2 1.370(12) . ?
C5 C6 1.395(14) . ?
C6 C7 1.369(13) . ?
C6 N1 1.379(12) . ?
C7 H7 0.9300 . ?
C8 N2 1.338(13) . ?
C8 N1 1.353(12) . ?
C8 C9 1.470(14) . ?
C9 C14 1.413(14) . ?
C9 C10 1.412(15) . ?
C10 C11 1.373(15) . ?
C10 H10 0.9300 . ?
C11 C12 1.381(17) . ?
C11 H11 0.9300 . ?
C12 C13 1.397(15) . ?
C12 H12 0.9300 . ?
C13 C14 1.372(14) . ?
C13 H13 0.9300 . ?
C14 C15 1.515(14) . ?
C15 O4 1.261(12) . ?
C15 O3 1.282(13) . ?
C15 Eu1 2.873(10) 5_676 ?
Eu1 O2 2.383(6) . ?
Eu1 O2 2.383(6) 2_655 ?
Eu1 O1 2.422(6) 1_565 ?
Eu1 O1 2.422(6) 2_665 ?
Eu1 O3 2.528(7) 5_676 ?
Eu1 O3 2.528(7) 6_575 ?
Eu1 O4 2.540(7) 6_575 ?
Eu1 O4 2.540(7) 5_676 ?
Eu1 C15 2.873(10) 5_676 ?
Eu1 C15 2.873(10) 6_575 ?
N1 H1 0.8600 . ?
N2 H2 0.8600 . ?
O1 Eu1 2.422(6) 1_545 ?
O3 Eu1 2.528(7) 5_676 ?
O4 Eu1 2.540(7) 5_676 ?

loop_
_geom_torsion_atom_site_label_1
_geom_torsion_atom_site_label_2
_geom_torsion_atom_site_label_3
_geom_torsion_atom_site_label_4
_geom_torsion
_geom_torsion_site_symmetry_1
_geom_torsion_site_symmetry_2
_geom_torsion_site_symmetry_3
_geom_torsion_site_symmetry_4
_geom_torsion_publ_flag
O1 C1 C2 C3 -25.6(13) . . . . ?
O2 C1 C2 C3 153.9(9) . . . . ?
O1 C1 C2 C7 156.9(9) . . . . ?
O2 C1 C2 C7 -23.6(13) . . . . ?
C7 C2 C3 C4 1.0(15) . . . . ?
C1 C2 C3 C4 -176.4(9) . . . . ?
C2 C3 C4 C5 -0.2(15) . . . . ?
C3 C4 C5 N2 -176.8(10) . . . . ?
C3 C4 C5 C6 -3.2(14) . . . . ?
N2 C5 C6 C7 -178.9(9) . . . . ?
C4 C5 C6 C7 6.1(15) . . . . ?
N2 C5 C6 N1 -0.9(10) . . . . ?
C4 C5 C6 N1 -175.9(9) . . . . ?
N1 C6 C7 C2 177.5(9) . . . . ?
C5 C6 C7 C2 -5.1(14) . . . . ?
C3 C2 C7 C6 1.6(14) . . . . ?
C1 C2 C7 C6 179.0(8) . . . . ?
N2 C8 C9 C14 -174.6(10) . . . . ?
N1 C8 C9 C14 8.3(17) . . . . ?
N2 C8 C9 C10 5.8(15) . . . . ?
N1 C8 C9 C10 -171.3(10) . . . . ?
C14 C9 C10 C11 -3.0(18) . . . . ?
C8 C9 C10 C11 176.7(12) . . . . ?
C9 C10 C11 C12 4(2) . . . . ?
C10 C11 C12 C13 -2.9(19) . . . . ?
C11 C12 C13 C14 0.7(19) . . . . ?
C12 C13 C14 C9 0.4(16) . . . . ?
C12 C13 C14 C15 -175.1(10) . . . . ?
C10 C9 C14 C13 0.6(15) . . . . ?
C8 C9 C14 C13 -179.0(10) . . . . ?
C10 C9 C14 C15 175.4(10) . . . . ?
C8 C9 C14 C15 -4.3(17) . . . . ?
C13 C14 C15 O4 -11.7(13) . . . . ?
C9 C14 C15 O4 173.3(10) . . . . ?
C13 C14 C15 O3 167.2(10) . . . . ?
C9 C14 C15 O3 -7.7(16) . . . . ?
C13 C14 C15 Eu1 72(2) . . . 5_676 ?
C9 C14 C15 Eu1 -103(2) . . . 5_676 ?
O2 O5 Eu1 O2 179.998(2) 2_655 . . . ?
O2 O5 Eu1 O1 149.0(3) 2_655 . . 1_565 ?
O2 O5 Eu1 O1 -31.0(3) 2_655 . . 2_665 ?
O2 O5 Eu1 O3 -119.3(3) 2_655 . . 5_676 ?
O2 O5 Eu1 O3 60.7(3) 2_655 . . 6_575 ?
O2 O5 Eu1 O4 93.6(3) 2_655 . . 6_575 ?
O2 O5 Eu1 O4 -86.4(3) 2_655 . . 5_676 ?
O2 O5 Eu1 C15 -98.0(3) 2_655 . . 5_676 ?
O2 O5 Eu1 C15 82.0(3) 2_655 . . 6_575 ?
N2 C8 N1 C6 0.3(11) . . . . ?
C9 C8 N1 C6 177.8(9) . . . . ?
C7 C6 N1 C8 178.1(10) . . . . ?
C5 C6 N1 C8 0.4(11) . . . . ?
N1 C8 N2 C5 -0.9(11) . . . . ?
C9 C8 N2 C5 -178.5(9) . . . . ?
C6 C5 N2 C8 1.1(11) . . . . ?
C4 C5 N2 C8 175.5(10) . . . . ?
O2 C1 O1 Eu1 -9.1(17) . . . 1_545 ?
C2 C1 O1 Eu1 170.3(7) . . . 1_545 ?
O1 C1 O2 Eu1 96.1(11) . . . . ?
C2 C1 O2 Eu1 -83.4(10) . . . . ?
O4 C15 O3 Eu1 23.0(9) . . . 5_676 ?
C14 C15 O3 Eu1 -155.9(8) . . . 5_676 ?
O3 C15 O4 Eu1 -22.9(9) . . . 5_676 ?
C14 C15 O4 Eu1 156.1(8) . . . 5_676 ?
